data_1546729
loop_
_publ_author_name
'Benharref, Amed'
'Ait Elhad, Mustapha'
'Mazoir, Noureddine'
'Daran, Jean-Claude'
'Oukhrib, Abdelouahd'
'Berraho, Moha'

_publ_section_title
;
 (1<i>R</i>,2<i>R</i>,7<i>S</i>,8<i>R</i>,9<i>R</i>)-<i>N</i>-(2-Hydroxy-2,6,6,9-tetramethyl-12-oxatricyclo[7.2.1.0^1,7^]dodecan-8-yl)acetamide
;
_journal_issue 7
_journal_name_full IUCrData
_journal_page_first x170970
_journal_paper_doi 10.1107/S2414314617009701
_journal_volume 2
_journal_year 2017
_chemical_formula_iupac 'C17 H29 N O3'
_chemical_formula_moiety 'C17 H29 N O3'
_chemical_formula_sum 'C17 H29 N O3'
_chemical_formula_weight 295.416
_chemical_name_systematic
(1<i>R</i>,2<i>R</i>,7<i>S</i>,8<i>R</i>,9<i>R</i>)-<i>N</i>-(2-Hydroxy-2,6,6,9-tetramethyl-12-oxatricyclo[7.2.1.0^1,7^]dodecan-8-yl)acetamide
_space_group_crystal_system monoclinic
_space_group_IT_number 4
_space_group_name_Hall 'P 2yb'
_space_group_name_H-M_alt 'P 1 21 1'
_symmetry_space_group_name_Hall 'P 2yb'
_symmetry_space_group_name_H-M 'P 1 21 1'
_atom_sites_solution_hydrogens geom
_audit_creation_method SHELXL-2014/7
_cell_angle_alpha 90
_cell_angle_beta 106.803(7)
_cell_angle_gamma 90
_cell_formula_units_Z 4
_cell_length_a 14.5077(10)
_cell_length_b 7.9149(4)
_cell_length_c 14.8297(8)
_cell_measurement_reflns_used 6178
_cell_measurement_temperature 293(2)
_cell_measurement_theta_max 26.4
_cell_measurement_theta_min 2.9
_cell_volume 1630.15(18)
_computing_cell_refinement
;
CrysAlis PRO (Rigaku Oxford Diffraction, 2015)
;
_computing_data_collection
;
CrysAlis PRO (Rigaku Oxford Diffraction, 2015)
;
_computing_data_reduction
;
CrysAlis PRO (Rigaku Oxford Diffraction, 2015)
;
_computing_molecular_graphics
;
ORTEP-3 (Farrugia, 2012) and Mercury (Macrae <i>et al.</i>,
2008)
;
_computing_publication_material
;
SHELXL2014 (Sheldrick, 2015)
;
_computing_structure_refinement
;
SHELXL2014 (Sheldrick, 2015)
;
_computing_structure_solution
;
SHELXS2014(Sheldrick, 2008)
;
_diffrn_ambient_temperature 293(2)
_diffrn_detector_area_resol_mean 16.1978
_diffrn_measured_fraction_theta_full 0.995
_diffrn_measured_fraction_theta_max 0.976
_diffrn_measurement_device 'four-circle diffractometer'
_diffrn_measurement_device_type 'Rigaku Oxford Diffraction Xcalibur Eos Gemini ultra'
_diffrn_measurement_method '\w scans'
_diffrn_radiation_monochromator graphite
_diffrn_radiation_type 'Mo K\a'
_diffrn_radiation_wavelength 0.71073
_diffrn_reflns_av_R_equivalents 0.0626
_diffrn_reflns_limit_h_max 18
_diffrn_reflns_limit_h_min -18
_diffrn_reflns_limit_k_max 9
_diffrn_reflns_limit_k_min -9
_diffrn_reflns_limit_l_max 18
_diffrn_reflns_limit_l_min -18
_diffrn_reflns_number 16240
_diffrn_reflns_theta_full 25.242
_diffrn_reflns_theta_max 26.369
_diffrn_reflns_theta_min 2.947
_exptl_absorpt_coefficient_mu 0.081
_exptl_absorpt_correction_T_max 1.00000
_exptl_absorpt_correction_T_min 0.62777
_exptl_absorpt_correction_type multi-scan
_exptl_absorpt_process_details
;
(CrysAlis PRO; Rigaku Oxford Diffraction, 2015)
;
_exptl_crystal_colour colourless
_exptl_crystal_density_diffrn 1.204
_exptl_crystal_description plate
_exptl_crystal_F_000 648
_exptl_crystal_size_max 0.50
_exptl_crystal_size_mid 0.25
_exptl_crystal_size_min 0.12
_refine_diff_density_max 0.200
_refine_diff_density_min -0.234
_refine_ls_extinction_method none
_refine_ls_goodness_of_fit_ref 0.990
_refine_ls_hydrogen_treatment constr
_refine_ls_matrix_type full
_refine_ls_number_parameters 391
_refine_ls_number_reflns 6178
_refine_ls_number_restraints 1
_refine_ls_restrained_S_all 0.990
_refine_ls_R_factor_all 0.0938
_refine_ls_R_factor_gt 0.0552
_refine_ls_shift/su_max 0.000
_refine_ls_shift/su_mean 0.000
_refine_ls_structure_factor_coef Fsqd
_refine_ls_weighting_details 'w=1/[\s^2^(Fo^2^)+(0.0496P)^2^] where P=(Fo^2^+2Fc^2^)/3'
_refine_ls_weighting_scheme calc
_refine_ls_wR_factor_gt 0.1022
_refine_ls_wR_factor_ref 0.1145
_reflns_number_gt 4204
_reflns_number_total 6178
_reflns_threshold_expression 'I > 2\s(I)'
_cod_data_source_file hb4150sup1.cif
_cod_data_source_block I
_cod_original_cell_volume 1630.15(17)
_cod_database_code 1546729
_shelx_space_group_comment
;
The symmetry employed for this shelxl refinement is uniquely defined
by the following loop, which should always be used as a source of
symmetry information in preference to the above space-group names.
They are only intended as comments.
;

loop_
_space_group_symop_operation_xyz
'x, y, z'
'-x, y+1/2, -z'

loop_
_atom_site_type_symbol
_atom_site_label
_atom_site_fract_x
_atom_site_fract_y
_atom_site_fract_z
_atom_site_U_iso_or_equiv
_atom_site_adp_type
_atom_site_calc_flag
_atom_site_occupancy
C C1A 0.6042(3) 0.9215(5) 0.3367(3) 0.0176(9) Uani d 1
C C1B 0.1521(3) 0.7991(5) 0.1239(3) 0.0184(9) Uani d 1
C C2A 0.5787(3) 1.1119(5) 0.3300(3) 0.0194(9) Uani d 1
C C2B 0.2228(3) 0.8563(5) 0.0698(3) 0.0234(10) Uani d 1
C C3A 0.5175(3) 1.1635(5) 0.2328(3) 0.0256(11) Uani d 1
H H3A1 0.5051 1.2838 0.2336 0.031 Uiso calc 1
H H3A2 0.4559 1.1062 0.2201 0.031 Uiso calc 1
C C3B 0.2688(3) 0.7124(6) 0.0319(3) 0.0283(11) Uani d 1
H H3B1 0.3157 0.7598 0.0039 0.034 Uiso calc 1
H H3B2 0.2193 0.6586 -0.0182 0.034 Uiso calc 1
C C4A 0.5593(3) 1.1271(5) 0.1517(3) 0.0277(11) Uani d 1
H H4A1 0.6267 1.1594 0.1703 0.033 Uiso calc 1
H H4A2 0.5263 1.1964 0.0982 0.033 Uiso calc 1
C C4B 0.3191(3) 0.5749(6) 0.1016(3) 0.0285(11) Uani d 1
H H4B1 0.3597 0.5086 0.0733 0.034 Uiso calc 1
H H4B2 0.3603 0.6285 0.1576 0.034 Uiso calc 1
C C5A 0.5511(4) 0.9415(6) 0.1212(3) 0.0282(11) Uani d 1
H H5A1 0.5453 0.9381 0.0544 0.034 Uiso calc 1
H H5A2 0.4914 0.8977 0.1289 0.034 Uiso calc 1
C C5B 0.2495(3) 0.4569(5) 0.1303(3) 0.0284(11) Uani d 1
H H5B1 0.2798 0.3468 0.1431 0.034 Uiso calc 1
H H5B2 0.1929 0.4441 0.0766 0.034 Uiso calc 1
C C6A 0.6328(3) 0.8185(5) 0.1716(3) 0.0216(10) Uani d 1
C C6B 0.2152(3) 0.5072(5) 0.2162(3) 0.0241(10) Uani d 1
C C7A 0.6721(3) 0.8589(5) 0.2791(3) 0.0162(9) Uani d 1
H H7A 0.7171 0.9526 0.2824 0.019 Uiso calc 1
C C7B 0.1981(3) 0.7020(5) 0.2176(3) 0.0188(9) Uani d 1
H H7B 0.2625 0.7511 0.2426 0.023 Uiso calc 1
C C8A 0.7331(3) 0.7213(5) 0.3489(3) 0.0182(9) Uani d 1
H H8A 0.7964 0.7716 0.3785 0.022 Uiso calc 1
C C8B 0.1376(3) 0.7772(5) 0.2814(3) 0.0204(10) Uani d 1
H H8B 0.1795 0.8595 0.3233 0.024 Uiso calc 1
C C9A 0.6804(4) 0.7145(5) 0.4250(3) 0.0248(11) Uani d 1
C C9B 0.0608(3) 0.8793(5) 0.2109(3) 0.0202(10) Uani d 1
C C10A 0.5781(3) 0.6436(5) 0.3840(3) 0.0274(11) Uani d 1
H H10A 0.5509 0.6087 0.4336 0.033 Uiso calc 1
H H10B 0.5778 0.5483 0.3428 0.033 Uiso calc 1
C C10B -0.0064(3) 0.7649(5) 0.1357(3) 0.0238(10) Uani d 1
H H10C -0.0236 0.6636 0.1638 0.029 Uiso calc 1
H H10D -0.0646 0.8243 0.1020 0.029 Uiso calc 1
C C11A 0.5228(3) 0.7952(5) 0.3287(3) 0.0273(11) Uani d 1
H H11C 0.4912 0.7658 0.2635 0.033 Uiso calc 1
H H11D 0.4753 0.8384 0.3574 0.033 Uiso calc 1
C C11B 0.0558(3) 0.7226(6) 0.0701(3) 0.0234(10) Uani d 1
H H11A 0.0608 0.6016 0.0625 0.028 Uiso calc 1
H H11B 0.0303 0.7747 0.0087 0.028 Uiso calc 1
C C12A 0.5288(4) 1.1601(5) 0.4038(3) 0.0295(11) Uani d 1
H H12D 0.5188 1.2800 0.4024 0.044 Uiso calc 1
H H12E 0.5684 1.1272 0.4650 0.044 Uiso calc 1
H H12F 0.4678 1.1033 0.3903 0.044 Uiso calc 1
C C12B 0.1739(4) 0.9771(6) -0.0103(3) 0.0367(13) Uani d 1
H H12A 0.2208 1.0201 -0.0387 0.055 Uiso calc 1
H H12B 0.1455 1.0692 0.0142 0.055 Uiso calc 1
H H12C 0.1247 0.9176 -0.0568 0.055 Uiso calc 1
C C13A 0.5922(4) 0.6396(6) 0.1448(3) 0.0292(11) Uani d 1
H H13D 0.6444 0.5607 0.1542 0.044 Uiso calc 1
H H13E 0.5547 0.6382 0.0798 0.044 Uiso calc 1
H H13F 0.5523 0.6084 0.1836 0.044 Uiso calc 1
C C13B 0.2971(4) 0.4656(6) 0.3050(3) 0.0340(12) Uani d 1
H H13A 0.3077 0.3457 0.3087 0.051 Uiso calc 1
H H13B 0.2800 0.5030 0.3596 0.051 Uiso calc 1
H H13C 0.3549 0.5218 0.3023 0.051 Uiso calc 1
C C14A 0.7174(4) 0.8430(6) 0.1309(3) 0.0321(12) Uani d 1
H H14D 0.6987 0.8084 0.0661 0.048 Uiso calc 1
H H14E 0.7709 0.7759 0.1658 0.048 Uiso calc 1
H H14F 0.7356 0.9600 0.1351 0.048 Uiso calc 1
C C14B 0.1300(4) 0.3921(5) 0.2153(3) 0.0328(12) Uani d 1
H H14A 0.1198 0.3926 0.2765 0.049 Uiso calc 1
H H14B 0.1436 0.2790 0.1995 0.049 Uiso calc 1
H H14C 0.0731 0.4326 0.1694 0.049 Uiso calc 1
C C15A 0.7375(4) 0.6418(6) 0.5174(3) 0.0401(14) Uani d 1
H H15A 0.7021 0.6542 0.5626 0.060 Uiso calc 1
H H15B 0.7978 0.7005 0.5393 0.060 Uiso calc 1
H H15C 0.7493 0.5242 0.5096 0.060 Uiso calc 1
C C15B 0.0104(4) 1.0103(5) 0.2527(3) 0.0305(11) Uani d 1
H H15D -0.0238 1.0867 0.2042 0.046 Uiso calc 1
H H15E 0.0570 1.0720 0.3005 0.046 Uiso calc 1
H H15F -0.0343 0.9558 0.2800 0.046 Uiso calc 1
C C16A 0.8330(3) 0.5161(5) 0.2981(3) 0.0244(10) Uani d 1
C C16B 0.1403(4) 0.6587(5) 0.4341(3) 0.0252(11) Uani d 1
C C17A 0.8449(4) 0.3346(5) 0.2726(3) 0.0346(12) Uani d 1
H H17A 0.9066 0.2938 0.3095 0.052 Uiso calc 1
H H17B 0.8407 0.3273 0.2069 0.052 Uiso calc 1
H H17C 0.7950 0.2671 0.2852 0.052 Uiso calc 1
C C17B 0.0852(4) 0.5607(6) 0.4879(3) 0.0427(14) Uani d 1
H H17D 0.0274 0.6209 0.4869 0.064 Uiso calc 1
H H17E 0.1241 0.5468 0.5518 0.064 Uiso calc 1
H H17F 0.0687 0.4518 0.4593 0.064 Uiso calc 1
N N1 0.7507(3) 0.5542(4) 0.3163(2) 0.0207(8) Uani d 1
H H1 0.7067 0.4781 0.3084 0.025 Uiso calc 1
N N2 0.0990(3) 0.6698(4) 0.3410(2) 0.0207(8) Uani d 1
H H2 0.0481 0.6115 0.3158 0.025 Uiso calc 1
O O1A 0.6662(2) 1.2086(3) 0.34675(18) 0.0217(7) Uani d 1
H H1A 0.6966 1.2028 0.4026 0.033 Uiso calc 1
O O1B 0.3005(2) 0.9460(4) 0.1336(2) 0.0299(8) Uani d 1
H H1B 0.2790 1.0098 0.1662 0.045 Uiso calc 1
O O2A 0.6627(2) 0.8915(3) 0.43286(17) 0.0228(7) Uani d 1
O O2B 0.1198(2) 0.9552(3) 0.15845(19) 0.0219(7) Uani d 1
O O3A 0.8965(2) 0.6211(4) 0.3013(2) 0.0354(8) Uani d 1
O O3B 0.2193(3) 0.7230(4) 0.4729(2) 0.0359(8) Uani d 1

loop_
_atom_site_aniso_label
_atom_site_aniso_U_11
_atom_site_aniso_U_22
_atom_site_aniso_U_33
_atom_site_aniso_U_12
_atom_site_aniso_U_13
_atom_site_aniso_U_23
C1A 0.019(3) 0.017(2) 0.016(2) -0.0008(19) 0.0030(19) 0.0002(18)
C1B 0.016(3) 0.017(2) 0.019(2) 0.0011(19) 0.001(2) -0.0040(18)
C2A 0.016(2) 0.020(2) 0.023(2) -0.0002(19) 0.005(2) -0.0009(18)
C2B 0.018(3) 0.028(2) 0.021(2) -0.003(2) 0.002(2) -0.0015(19)
C3A 0.023(3) 0.017(2) 0.033(2) 0.001(2) 0.002(2) -0.0001(19)
C3B 0.023(3) 0.039(3) 0.024(2) -0.005(2) 0.008(2) -0.004(2)
C4A 0.030(3) 0.029(2) 0.017(2) 0.005(2) -0.004(2) 0.006(2)
C4B 0.023(3) 0.033(3) 0.030(2) 0.002(2) 0.009(2) -0.008(2)
C5A 0.032(3) 0.032(3) 0.016(2) 0.007(2) 0.000(2) 0.000(2)
C5B 0.026(3) 0.020(2) 0.038(3) 0.005(2) 0.008(2) -0.005(2)
C6A 0.022(3) 0.026(2) 0.016(2) 0.003(2) 0.003(2) 0.0012(18)
C6B 0.024(3) 0.018(2) 0.031(2) 0.002(2) 0.008(2) 0.0037(19)
C7A 0.012(2) 0.013(2) 0.022(2) -0.0017(17) 0.0038(19) 0.0044(17)
C7B 0.015(2) 0.018(2) 0.020(2) -0.0020(18) 0.001(2) -0.0019(18)
C8A 0.018(3) 0.014(2) 0.020(2) -0.0010(19) 0.001(2) -0.0009(18)
C8B 0.020(3) 0.022(2) 0.019(2) -0.005(2) 0.004(2) -0.0030(18)
C9A 0.041(3) 0.014(2) 0.022(2) 0.007(2) 0.014(2) -0.0001(19)
C9B 0.015(2) 0.021(2) 0.024(2) 0.0012(19) 0.005(2) 0.0011(19)
C10A 0.037(3) 0.018(2) 0.036(3) -0.004(2) 0.024(2) -0.005(2)
C10B 0.016(3) 0.027(3) 0.025(2) -0.0004(19) 0.000(2) 0.0019(19)
C11A 0.028(3) 0.024(2) 0.035(3) -0.005(2) 0.018(2) -0.008(2)
C11B 0.018(3) 0.028(2) 0.021(2) -0.001(2) 0.001(2) 0.002(2)
C12A 0.033(3) 0.021(2) 0.037(3) 0.004(2) 0.015(2) -0.002(2)
C12B 0.041(4) 0.038(3) 0.036(3) 0.001(2) 0.018(3) 0.009(2)
C13A 0.033(3) 0.029(2) 0.021(2) 0.001(2) 0.000(2) -0.006(2)
C13B 0.030(3) 0.032(3) 0.038(3) 0.012(2) 0.007(3) 0.014(2)
C14A 0.043(3) 0.033(3) 0.024(2) 0.007(2) 0.015(2) 0.002(2)
C14B 0.036(3) 0.020(2) 0.047(3) -0.005(2) 0.018(3) -0.004(2)
C15A 0.068(4) 0.027(2) 0.027(3) 0.013(3) 0.015(3) 0.003(2)
C15B 0.031(3) 0.024(2) 0.039(3) 0.001(2) 0.014(3) 0.000(2)
C16A 0.019(3) 0.030(3) 0.023(2) 0.007(2) 0.006(2) 0.010(2)
C16B 0.031(3) 0.021(2) 0.021(2) 0.007(2) 0.003(2) 0.0014(19)
C17A 0.035(3) 0.030(3) 0.046(3) 0.008(2) 0.023(3) 0.004(2)
C17B 0.053(4) 0.048(3) 0.030(3) 0.010(3) 0.015(3) 0.014(2)
N1 0.020(2) 0.0172(18) 0.0270(19) -0.0004(16) 0.0094(18) -0.0022(15)
N2 0.020(2) 0.023(2) 0.0179(18) -0.0069(16) 0.0031(17) -0.0009(15)
O1A 0.0243(19) 0.0184(15) 0.0208(15) -0.0048(14) 0.0038(14) -0.0010(14)
O1B 0.025(2) 0.0289(18) 0.0359(18) -0.0071(15) 0.0092(16) -0.0043(14)
O2A 0.034(2) 0.0173(15) 0.0175(15) 0.0028(14) 0.0072(14) -0.0005(12)
O2B 0.0228(19) 0.0168(15) 0.0272(15) 0.0009(13) 0.0089(15) 0.0019(13)
O3A 0.022(2) 0.0331(18) 0.053(2) -0.0023(16) 0.0156(17) 0.0059(16)
O3B 0.040(2) 0.0319(18) 0.0258(17) -0.0023(17) -0.0064(17) 0.0021(15)

loop_
_atom_type_symbol
_atom_type_description
_atom_type_scat_dispersion_real
_atom_type_scat_dispersion_imag
_atom_type_scat_source
C C 0.0033 0.0016 'International Tables Vol C Tables 4.2.6.8 and 6.1.1.4'
H H 0.0000 0.0000 'International Tables Vol C Tables 4.2.6.8 and 6.1.1.4'
N N 0.0061 0.0033 'International Tables Vol C Tables 4.2.6.8 and 6.1.1.4'
O O 0.0106 0.0060 'International Tables Vol C Tables 4.2.6.8 and 6.1.1.4'

loop_
_geom_angle_atom_site_label_1
_geom_angle_atom_site_label_2
_geom_angle_atom_site_label_3
_geom_angle
O2A C1A C11A 100.9(3)
O2A C1A C2A 106.4(3)
C11A C1A C2A 117.9(3)
O2A C1A C7A 101.7(3)
C11A C1A C7A 110.3(3)
C2A C1A C7A 116.9(3)
O2B C1B C11B 100.4(3)
O2B C1B C2B 105.2(3)
C11B C1B C2B 119.6(3)
O2B C1B C7B 101.6(3)
C11B C1B C7B 111.3(3)
C2B C1B C7B 115.5(3)
O1A C2A C3A 105.4(3)
O1A C2A C12A 108.7(3)
C3A C2A C12A 110.3(4)
O1A C2A C1A 108.9(3)
C3A C2A C1A 112.7(3)
C12A C2A C1A 110.6(3)
O1B C2B C3B 105.8(4)
O1B C2B C12B 107.6(4)
C3B C2B C12B 109.8(3)
O1B C2B C1B 108.5(3)
C3B C2B C1B 113.9(3)
C12B C2B C1B 111.0(4)
C2A C3A C4A 116.3(4)
C2A C3A H3A1 108.2
C4A C3A H3A1 108.2
C2A C3A H3A2 108.2
C4A C3A H3A2 108.2
H3A1 C3A H3A2 107.4
C2B C3B C4B 117.4(3)
C2B C3B H3B1 107.9
C4B C3B H3B1 107.9
C2B C3B H3B2 107.9
C4B C3B H3B2 107.9
H3B1 C3B H3B2 107.2
C3A C4A C5A 113.5(4)
C3A C4A H4A1 108.9
C5A C4A H4A1 108.9
C3A C4A H4A2 108.9
C5A C4A H4A2 108.9
H4A1 C4A H4A2 107.7
C5B C4B C3B 113.6(4)
C5B C4B H4B1 108.9
C3B C4B H4B1 108.9
C5B C4B H4B2 108.9
C3B C4B H4B2 108.9
H4B1 C4B H4B2 107.7
C4A C5A C6A 118.5(4)
C4A C5A H5A1 107.7
C6A C5A H5A1 107.7
C4A C5A H5A2 107.7
C6A C5A H5A2 107.7
H5A1 C5A H5A2 107.1
C4B C5B C6B 118.0(4)
C4B C5B H5B1 107.8
C6B C5B H5B1 107.8
C4B C5B H5B2 107.8
C6B C5B H5B2 107.8
H5B1 C5B H5B2 107.2
C14A C6A C13A 107.8(3)
C14A C6A C5A 108.6(3)
C13A C6A C5A 105.7(4)
C14A C6A C7A 106.2(4)
C13A C6A C7A 116.8(3)
C5A C6A C7A 111.5(3)
C13B C6B C14B 107.6(4)
C13B C6B C5B 107.3(4)
C14B C6B C5B 106.9(3)
C13B C6B C7B 106.7(3)
C14B C6B C7B 117.1(4)
C5B C6B C7B 110.8(3)
C1A C7A C6A 121.4(3)
C1A C7A C8A 100.5(3)
C6A C7A C8A 119.7(3)
C1A C7A H7A 104.4
C6A C7A H7A 104.4
C8A C7A H7A 104.4
C1B C7B C6B 120.2(3)
C1B C7B C8B 100.3(3)
C6B C7B C8B 119.8(3)
C1B C7B H7B 104.9
C6B C7B H7B 104.9
C8B C7B H7B 104.9
N1 C8A C9A 112.6(3)
N1 C8A C7A 121.6(3)
C9A C8A C7A 101.6(3)
N1 C8A H8A 106.7
C9A C8A H8A 106.7
C7A C8A H8A 106.7
N2 C8B C9B 113.3(4)
N2 C8B C7B 121.5(3)
C9B C8B C7B 102.2(3)
N2 C8B H8B 106.3
C9B C8B H8B 106.3
C7B C8B H8B 106.3
O2A C9A C15A 111.4(3)
O2A C9A C8A 99.5(3)
C15A C9A C8A 115.1(4)
O2A C9A C10A 102.3(4)
C15A C9A C10A 115.9(4)
C8A C9A C10A 110.6(3)
O2B C9B C15B 111.7(3)
O2B C9B C8B 99.2(3)
C15B C9B C8B 115.5(3)
O2B C9B C10B 101.8(3)
C15B C9B C10B 114.9(4)
C8B C9B C10B 111.7(3)
C9A C10A C11A 102.7(3)
C9A C10A H10A 111.2
C11A C10A H10A 111.2
C9A C10A H10B 111.2
C11A C10A H10B 111.2
H10A C10A H10B 109.1
C11B C10B C9B 102.7(3)
C11B C10B H10C 111.2
C9B C10B H10C 111.2
C11B C10B H10D 111.2
C9B C10B H10D 111.2
H10C C10B H10D 109.1
C1A C11A C10A 101.3(4)
C1A C11A H11C 111.5
C10A C11A H11C 111.5
C1A C11A H11D 111.5
C10A C11A H11D 111.5
H11C C11A H11D 109.3
C1B C11B C10B 101.5(3)
C1B C11B H11A 111.5
C10B C11B H11A 111.5
C1B C11B H11B 111.5
C10B C11B H11B 111.5
H11A C11B H11B 109.3
C2A C12A H12D 109.5
C2A C12A H12E 109.5
H12D C12A H12E 109.5
C2A C12A H12F 109.5
H12D C12A H12F 109.5
H12E C12A H12F 109.5
C2B C12B H12A 109.5
C2B C12B H12B 109.5
H12A C12B H12B 109.5
C2B C12B H12C 109.5
H12A C12B H12C 109.5
H12B C12B H12C 109.5
C6A C13A H13D 109.5
C6A C13A H13E 109.5
H13D C13A H13E 109.5
C6A C13A H13F 109.5
H13D C13A H13F 109.5
H13E C13A H13F 109.5
C6B C13B H13A 109.5
C6B C13B H13B 109.5
H13A C13B H13B 109.5
C6B C13B H13C 109.5
H13A C13B H13C 109.5
H13B C13B H13C 109.5
C6A C14A H14D 109.5
C6A C14A H14E 109.5
H14D C14A H14E 109.5
C6A C14A H14F 109.5
H14D C14A H14F 109.5
H14E C14A H14F 109.5
C6B C14B H14A 109.5
C6B C14B H14B 109.5
H14A C14B H14B 109.5
C6B C14B H14C 109.5
H14A C14B H14C 109.5
H14B C14B H14C 109.5
C9A C15A H15A 109.5
C9A C15A H15B 109.5
H15A C15A H15B 109.5
C9A C15A H15C 109.5
H15A C15A H15C 109.5
H15B C15A H15C 109.5
C9B C15B H15D 109.5
C9B C15B H15E 109.5
H15D C15B H15E 109.5
C9B C15B H15F 109.5
H15D C15B H15F 109.5
H15E C15B H15F 109.5
O3A C16A N1 122.9(4)
O3A C16A C17A 120.9(4)
N1 C16A C17A 116.2(4)
O3B C16B N2 122.1(4)
O3B C16B C17B 122.2(4)
N2 C16B C17B 115.8(4)
C16A C17A H17A 109.5
C16A C17A H17B 109.5
H17A C17A H17B 109.5
C16A C17A H17C 109.5
H17A C17A H17C 109.5
H17B C17A H17C 109.5
C16B C17B H17D 109.5
C16B C17B H17E 109.5
H17D C17B H17E 109.5
C16B C17B H17F 109.5
H17D C17B H17F 109.5
H17E C17B H17F 109.5
C16A N1 C8A 121.8(4)
C16A N1 H1 119.1
C8A N1 H1 119.1
C16B N2 C8B 122.1(4)
C16B N2 H2 119.0
C8B N2 H2 119.0
C2A O1A H1A 109.5
C2B O1B H1B 109.5
C9A O2A C1A 98.5(3)
C9B O2B C1B 97.8(3)

loop_
_geom_bond_atom_site_label_1
_geom_bond_atom_site_label_2
_geom_bond_distance
C1A O2A 1.453(5)
C1A C11A 1.526(6)
C1A C2A 1.548(5)
C1A C7A 1.560(5)
C1B O2B 1.465(5)
C1B C11B 1.520(6)
C1B C2B 1.542(6)
C1B C7B 1.560(6)
C2A O1A 1.442(5)
C2A C3A 1.514(6)
C2A C12A 1.524(5)
C2B O1B 1.432(5)
C2B C3B 1.508(6)
C2B C12B 1.530(6)
C3A C4A 1.524(6)
C3A H3A1 0.9700
C3A H3A2 0.9700
C3B C4B 1.532(6)
C3B H3B1 0.9700
C3B H3B2 0.9700
C4A C5A 1.532(6)
C4A H4A1 0.9700
C4A H4A2 0.9700
C4B C5B 1.523(6)
C4B H4B1 0.9700
C4B H4B2 0.9700
C5A C6A 1.549(6)
C5A H5A1 0.9700
C5A H5A2 0.9700
C5B C6B 1.548(5)
C5B H5B1 0.9700
C5B H5B2 0.9700
C6A C14A 1.529(6)
C6A C13A 1.541(6)
C6A C7A 1.563(5)
C6B C13B 1.533(6)
C6B C14B 1.533(6)
C6B C7B 1.563(6)
C7A C8A 1.586(5)
C7A H7A 0.9800
C7B C8B 1.580(5)
C7B H7B 0.9800
C8A N1 1.456(5)
C8A C9A 1.536(5)
C8A H8A 0.9800
C8B N2 1.451(5)
C8B C9B 1.522(6)
C8B H8B 0.9800
C9A O2A 1.435(5)
C9A C15A 1.496(6)
C9A C10A 1.537(6)
C9B O2B 1.443(5)
C9B C15B 1.502(6)
C9B C10B 1.544(6)
C10A C11A 1.543(6)
C10A H10A 0.9700
C10A H10B 0.9700
C10B C11B 1.542(6)
C10B H10C 0.9700
C10B H10D 0.9700
C11A H11C 0.9700
C11A H11D 0.9700
C11B H11A 0.9700
C11B H11B 0.9700
C12A H12D 0.9600
C12A H12E 0.9600
C12A H12F 0.9600
C12B H12A 0.9600
C12B H12B 0.9600
C12B H12C 0.9600
C13A H13D 0.9600
C13A H13E 0.9600
C13A H13F 0.9600
C13B H13A 0.9600
C13B H13B 0.9600
C13B H13C 0.9600
C14A H14D 0.9600
C14A H14E 0.9600
C14A H14F 0.9600
C14B H14A 0.9600
C14B H14B 0.9600
C14B H14C 0.9600
C15A H15A 0.9600
C15A H15B 0.9600
C15A H15C 0.9600
C15B H15D 0.9600
C15B H15E 0.9600
C15B H15F 0.9600
C16A O3A 1.232(5)
C16A N1 1.332(5)
C16A C17A 1.508(6)
C16B O3B 1.234(5)
C16B N2 1.339(5)
C16B C17B 1.498(6)
C17A H17A 0.9600
C17A H17B 0.9600
C17A H17C 0.9600
C17B H17D 0.9600
C17B H17E 0.9600
C17B H17F 0.9600
N1 H1 0.8600
N2 H2 0.8600
O1A H1A 0.8200
O1B H1B 0.8200

loop_
_geom_hbond_atom_site_label_D
_geom_hbond_atom_site_label_H
_geom_hbond_atom_site_label_A
_geom_hbond_site_symmetry_A
_geom_hbond_distance_DH
_geom_hbond_distance_HA
_geom_hbond_distance_DA
_geom_hbond_angle_DHA
N1 H1 O1A 1_545 0.86 2.33 3.084(4) 147
N2 H2 O3A 1_455 0.86 2.15 2.851(5) 139
O1A H1A O3B 2_656 0.82 1.90 2.712(4) 169
O1B H1B O2B . 0.82 2.32 2.752(4) 114
C3A H3A2 O1B 1_555 0.97 2.58 3.516(5) 162
C15A H15C O3B 2_646 0.96 2.43 3.369(6) 167
C17A H17C O1A 1_545 0.96 2.35 3.252(6) 156

loop_
_geom_torsion_atom_site_label_1
_geom_torsion_atom_site_label_2
_geom_torsion_atom_site_label_3
_geom_torsion_atom_site_label_4
_geom_torsion
O2A C1A C2A O1A 63.2(4)
C11A C1A C2A O1A 175.4(3)
C7A C1A C2A O1A -49.5(4)
O2A C1A C2A C3A 179.8(3)
C11A C1A C2A C3A -68.0(4)
C7A C1A C2A C3A 67.0(5)
O2A C1A C2A C12A -56.2(4)
C11A C1A C2A C12A 56.0(5)
C7A C1A C2A C12A -169.0(3)
O2B C1B C2B O1B 59.7(4)
C11B C1B C2B O1B 171.4(3)
C7B C1B C2B O1B -51.5(4)
O2B C1B C2B C3B 177.2(3)
C11B C1B C2B C3B -71.1(5)
C7B C1B C2B C3B 66.0(4)
O2B C1B C2B C12B -58.4(4)
C11B C1B C2B C12B 53.3(5)
C7B C1B C2B C12B -169.5(4)
O1A C2A C3A C4A 61.4(4)
C12A C2A C3A C4A 178.6(4)
C1A C2A C3A C4A -57.2(5)
O1B C2B C3B C4B 65.9(5)
C12B C2B C3B C4B -178.2(4)
C1B C2B C3B C4B -53.1(5)
C2A C3A C4A C5A 77.3(5)
C2B C3B C4B C5B 73.9(5)
C3A C4A C5A C6A -87.9(5)
C3B C4B C5B C6B -88.7(5)
C4A C5A C6A C14A -78.9(4)
C4A C5A C6A C13A 165.7(4)
C4A C5A C6A C7A 37.8(5)
C4B C5B C6B C13B -77.7(5)
C4B C5B C6B C14B 167.1(4)
C4B C5B C6B C7B 38.4(5)
O2A C1A C7A C6A 163.0(3)
C11A C1A C7A C6A 56.6(5)
C2A C1A C7A C6A -81.6(5)
O2A C1A C7A C8A 28.2(3)
C11A C1A C7A C8A -78.2(4)
C2A C1A C7A C8A 143.6(3)
C14A C6A C7A C1A 154.1(3)
C13A C6A C7A C1A -85.7(5)
C5A C6A C7A C1A 35.9(5)
C14A C6A C7A C8A -79.4(4)
C13A C6A C7A C8A 40.8(5)
C5A C6A C7A C8A 162.5(4)
O2B C1B C7B C6B 161.6(4)
C11B C1B C7B C6B 55.4(5)
C2B C1B C7B C6B -85.1(5)
O2B C1B C7B C8B 27.9(4)
C11B C1B C7B C8B -78.3(4)
C2B C1B C7B C8B 141.2(3)
C13B C6B C7B C1B 155.4(4)
C14B C6B C7B C1B -84.0(5)
C5B C6B C7B C1B 38.9(5)
C13B C6B C7B C8B -79.6(5)
C14B C6B C7B C8B 40.9(6)
C5B C6B C7B C8B 163.8(4)
C1A C7A C8A N1 133.3(4)
C6A C7A C8A N1 -2.5(6)
C1A C7A C8A C9A 7.3(4)
C6A C7A C8A C9A -128.5(4)
C1B C7B C8B N2 135.4(4)
C6B C7B C8B N2 1.5(6)
C1B C7B C8B C9B 8.0(4)
C6B C7B C8B C9B -125.9(4)
N1 C8A C9A O2A -172.7(3)
C7A C8A C9A O2A -40.9(4)
N1 C8A C9A C15A 68.1(5)
C7A C8A C9A C15A -160.1(4)
N1 C8A C9A C10A -65.6(4)
C7A C8A C9A C10A 66.2(4)
N2 C8B C9B O2B -174.4(3)
C7B C8B C9B O2B -41.9(3)
N2 C8B C9B C15B 66.0(5)
C7B C8B C9B C15B -161.5(4)
N2 C8B C9B C10B -67.7(4)
C7B C8B C9B C10B 64.8(4)
O2A C9A C10A C11A 28.0(4)
C15A C9A C10A C11A 149.5(4)
C8A C9A C10A C11A -77.2(4)
O2B C9B C10B C11B 28.4(4)
C15B C9B C10B C11B 149.3(3)
C8B C9B C10B C11B -76.7(4)
O2A C1A C11A C10A -38.5(3)
C2A C1A C11A C10A -153.8(3)
C7A C1A C11A C10A 68.4(4)
C9A C10A C11A C1A 6.5(4)
O2B C1B C11B C10B -39.5(4)
C2B C1B C11B C10B -153.8(3)
C7B C1B C11B C10B 67.5(4)
C9B C10B C11B C1B 6.9(4)
O3A C16A N1 C8A -5.1(6)
C17A C16A N1 C8A 175.0(3)
C9A C8A N1 C16A -140.3(4)
C7A C8A N1 C16A 98.9(5)
O3B C16B N2 C8B -8.7(6)
C17B C16B N2 C8B 172.3(4)
C9B C8B N2 C16B -135.4(4)
C7B C8B N2 C16B 102.4(5)
C15A C9A O2A C1A -177.5(4)
C8A C9A O2A C1A 60.7(4)
C10A C9A O2A C1A -52.9(3)
C11A C1A O2A C9A 57.6(3)
C2A C1A O2A C9A -178.9(3)
C7A C1A O2A C9A -56.0(3)
C15B C9B O2B C1B -176.7(3)
C8B C9B O2B C1B 61.0(3)
C10B C9B O2B C1B -53.6(3)
C11B C1B O2B C9B 58.7(3)
C2B C1B O2B C9B -176.6(3)
C7B C1B O2B C9B -55.8(3)

_cod_database_fobs_code 1546729
